data_7001960
loop_
_publ_author_name
'Dastgir, Sarim'
'Coleman, Karl S.'
'Cowley, Andrew R.'
'Green, Malcolm L. H.'

_publ_section_title
;
 Stable crystalline annulated diaminocarbenes: coordination with
 rhodium(i), iridium(i) and catalytic hydroformylation studies
;
_journal_issue 35
_journal_name_full 'Dalton Transactions'
_journal_page_first 7203
_journal_paper_doi 10.1039/b905729c
_journal_year 2009
_chemical_compound_source
;
synthesis as described
;
_chemical_formula_moiety ' C39 H42 Cl N2 Rh '
_chemical_formula_sum 'C39 H42 Cl N2 Rh'
_chemical_formula_weight 677.13
_chemical_name_systematic
;
?
;
_space_group_IT_number 14
_symmetry_cell_setting monoclinic
_symmetry_space_group_name_Hall '-P 2ybc'
_symmetry_space_group_name_H-M 'P 1 21/c 1'
_atom_sites_solution_hydrogens geom
_atom_sites_solution_primary direct
_cell_angle_alpha 90
_cell_angle_beta 93.5968(15)
_cell_angle_gamma 90
_cell_formula_units_Z 4
_cell_length_a 9.0034(2)
_cell_length_b 17.0287(5)
_cell_length_c 21.0890(5)
_cell_measurement_reflns_used 26281
_cell_measurement_temperature 150
_cell_measurement_theta_max 28
_cell_measurement_theta_min 5
_cell_volume 3226.92(14)
_computing_cell_refinement
;
KappaCCD software 'DENZO' (Otwinowski & Minor, 1996)
;
_computing_data_collection
;
KappaCCD software 'Collect' (Nonius, 2000)
;
_computing_data_reduction
;
KappaCCD software 'DENZO' (Otwinowski & Minor, 1996)
;
_computing_publication_material
;
CRYSTALS (Watkin et al, 2001)
;
_computing_structure_refinement
;
CRYSTALS (Watkin et al, 2001)
;
_computing_structure_solution 'SIR92 (Giacovazzo et al, 1992)'
_diffrn_ambient_temperature 150
_diffrn_measured_fraction_theta_full 0.990
_diffrn_measured_fraction_theta_max 0.990
_diffrn_measurement_device_type
;
Nonius KappaCCD
;
_diffrn_measurement_method \w
_diffrn_radiation_monochromator graphite
_diffrn_radiation_type 'Mo K\a'
_diffrn_radiation_wavelength 0.71073
_diffrn_reflns_av_R_equivalents 0.064
_diffrn_reflns_limit_h_max 11
_diffrn_reflns_limit_h_min -11
_diffrn_reflns_limit_k_max 22
_diffrn_reflns_limit_k_min -22
_diffrn_reflns_limit_l_max 27
_diffrn_reflns_limit_l_min -27
_diffrn_reflns_number 26281
_diffrn_reflns_theta_full 27.483
_diffrn_reflns_theta_max 27.483
_diffrn_reflns_theta_min 5.131
_diffrn_standards_decay_% 0.00
_diffrn_standards_interval_count 0
_diffrn_standards_interval_time 0
_diffrn_standards_number 0
_exptl_absorpt_coefficient_mu 0.642
_exptl_absorpt_correction_T_max 0.91
_exptl_absorpt_correction_T_min 0.89
_exptl_absorpt_correction_type multi-scan
_exptl_absorpt_process_details
;
Denzo/Scalepack (Otwinowski & Minor, 1996)
;
_exptl_crystal_colour ' yellow '
_exptl_crystal_density_diffrn 1.394
_exptl_crystal_description ' fragment '
_exptl_crystal_F_000 1408
_exptl_crystal_size_max 0.18
_exptl_crystal_size_mid 0.18
_exptl_crystal_size_min 0.14
_refine_diff_density_max 0.65
_refine_diff_density_min -0.45
_refine_ls_extinction_method None
_refine_ls_goodness_of_fit_ref 1.1352
_refine_ls_hydrogen_treatment mixed
_refine_ls_matrix_type full
_refine_ls_number_parameters 404
_refine_ls_number_reflns 4293
_refine_ls_number_restraints 0
_refine_ls_R_factor_all 0.0792
_refine_ls_R_factor_gt 0.0386
_refine_ls_shift/su_max 0.009685
_refine_ls_structure_factor_coef F
_refine_ls_weighting_details
;
Method, part 1, Chebychev polynomial, (Watkin, 1994, Prince, 1982)
[weight] = 1.0/[A~0~*T~0~(x)+A~1~*T~1~(x) ... +A~n-1~]*T~n-1~(x)]
where A~i~ are the Chebychev coefficients listed below and x= Fcalc/Fmax
Method = Robust Weighting (Prince, 1982)
W = [weight] * [1-(deltaF/6*sigmaF)^2^]^2^
A~i~ are:
0.307 0.0637 0.0622
;
_refine_ls_weighting_scheme calc
_refine_ls_wR_factor_all 0.0854
_refine_ls_wR_factor_gt 0.0415
_refine_ls_wR_factor_ref 0.0415
_reflns_limit_h_max 11
_reflns_limit_h_min -11
_reflns_limit_k_max 22
_reflns_limit_k_min 0
_reflns_limit_l_max 27
_reflns_limit_l_min 0
_reflns_number_gt 4293
_reflns_number_total 7284
_reflns_threshold_expression I>3.00u(I)
_cod_data_source_file b905729c.txt
_cod_data_source_block (COD)Rh(BIAN-SIMes)Cl_6a
_cod_depositor_comments
;
The following automatic conversions were performed:
'_symmetry_cell_setting' value 'Monoclinic' changed to 'monoclinic'
according to '/home/saulius/struct/CIF-dictionaries/cif_core.dic'
dictionary named 'cif_core.dic' version 2.4.1 from 2010-06-29.

Automatic conversion script
Id: cif_fix_enum 1527 2010-12-29 10:47:43Z saulius 
;
_cod_original_sg_symbol_H-M 'P 1 21/c 1 '
_cod_original_formula_sum ' C39 H42 Cl N2 Rh '
_cod_database_code 7001960

loop_
_symmetry_equiv_pos_as_xyz
x,y,z
-x,-y,-z
-x,y+1/2,-z+1/2
x,-y+1/2,z+1/2

loop_
_atom_site_label
_atom_site_type_symbol
_atom_site_fract_x
_atom_site_fract_y
_atom_site_fract_z
_atom_site_U_iso_or_equiv
_atom_site_occupancy
_atom_site_adp_type
Rh1 Rh 0.18309(3) 0.189114(18) 0.207472(13) 0.0242 1.0000 Uani
Cl1 Cl -0.06448(11) 0.14052(7) 0.21123(5) 0.0380 1.0000 Uani
C1 C 0.1401(4) 0.2682(2) 0.13590(17) 0.0243 1.0000 Uani
N1 N 0.0852(4) 0.33999(19) 0.14647(14) 0.0263 1.0000 Uani
C2 C 0.0981(4) 0.3959(2) 0.09245(18) 0.0282 1.0000 Uani
C3 C 0.1499(4) 0.3402(2) 0.03974(18) 0.0285 1.0000 Uani
N2 N 0.1827(4) 0.2666(2) 0.07508(15) 0.0291 1.0000 Uani
C4 C -0.0464(5) 0.4299(2) 0.06625(18) 0.0311 1.0000 Uani
C5 C -0.1365(5) 0.4872(2) 0.0886(2) 0.0370 1.0000 Uani
C6 C -0.2702(5) 0.5054(3) 0.0526(2) 0.0418 1.0000 Uani
C7 C -0.3094(5) 0.4682(3) -0.0039(2) 0.0431 1.0000 Uani
C8 C 0.0194(4) 0.3374(2) -0.00953(18) 0.0302 1.0000 Uani
C9 C -0.0050(5) 0.2969(3) -0.06567(19) 0.0359 1.0000 Uani
C10 C -0.1382(5) 0.3129(3) -0.1038(2) 0.0439 1.0000 Uani
C11 C -0.2417(5) 0.3683(3) -0.0864(2) 0.0420 1.0000 Uani
C12 C -0.2184(5) 0.4099(3) -0.0289(2) 0.0356 1.0000 Uani
C13 C -0.0863(4) 0.3922(2) 0.00825(18) 0.0294 1.0000 Uani
C14 C 0.0134(4) 0.3629(2) 0.20258(18) 0.0273 1.0000 Uani
C15 C -0.1365(4) 0.3427(2) 0.20789(18) 0.0296 1.0000 Uani
C16 C -0.2027(5) 0.3643(3) 0.2629(2) 0.0365 1.0000 Uani
C17 C -0.1272(5) 0.4053(3) 0.3118(2) 0.0426 1.0000 Uani
C18 C 0.0192(5) 0.4282(3) 0.3033(2) 0.0379 1.0000 Uani
C19 C 0.0907(4) 0.4084(2) 0.24946(19) 0.0306 1.0000 Uani
C20 C -0.2283(4) 0.3030(3) 0.1554(2) 0.0351 1.0000 Uani
C21 C -0.2021(6) 0.4291(4) 0.3709(2) 0.0631 1.0000 Uani
C22 C 0.2460(5) 0.4402(3) 0.2422(2) 0.0457 1.0000 Uani
C23 C 0.2317(4) 0.2003(2) 0.03966(17) 0.0290 1.0000 Uani
C24 C 0.1302(5) 0.1396(2) 0.02364(19) 0.0326 1.0000 Uani
C25 C 0.1783(5) 0.0791(3) -0.0145(2) 0.0382 1.0000 Uani
C26 C 0.3210(5) 0.0778(3) -0.0373(2) 0.0391 1.0000 Uani
C27 C 0.4154(5) 0.1394(3) -0.02155(19) 0.0401 1.0000 Uani
C28 C 0.3741(4) 0.2014(3) 0.01641(18) 0.0315 1.0000 Uani
C29 C -0.0255(5) 0.1394(3) 0.0449(2) 0.0388 1.0000 Uani
C30 C 0.3700(6) 0.0113(3) -0.0781(2) 0.0526 1.0000 Uani
C31 C 0.4829(5) 0.2679(3) 0.0314(2) 0.0406 1.0000 Uani
C32 C 0.4086(4) 0.1837(3) 0.18733(19) 0.0351 1.0000 Uani
C33 C 0.3896(4) 0.2462(3) 0.22843(19) 0.0330 1.0000 Uani
C34 C 0.4418(6) 0.2442(3) 0.2987(2) 0.0457 1.0000 Uani
C35 C 0.3241(6) 0.2128(3) 0.3397(2) 0.0486 1.0000 Uani
C36 C 0.2178(5) 0.1540(3) 0.30713(18) 0.0350 1.0000 Uani
C37 C 0.2577(5) 0.0912(3) 0.2712(2) 0.0348 1.0000 Uani
C38 C 0.4174(5) 0.0677(3) 0.2627(2) 0.0473 1.0000 Uani
C39 C 0.4765(6) 0.1047(3) 0.2042(2) 0.0487 1.0000 Uani
H1 H 0.411(5) 0.197(3) 0.145(2) 0.034(11) 1.0000 Uiso
H2 H 0.383(5) 0.300(3) 0.208(2) 0.030(11) 1.0000 Uiso
H3 H 0.107(5) 0.158(3) 0.3199(19) 0.029(11) 1.0000 Uiso
H4 H 0.186(5) 0.056(3) 0.2624(19) 0.028(11) 1.0000 Uiso
H21 H 0.1627 0.4413 0.1062 0.0339 1.0000 Uiso
H31 H 0.2391 0.3547 0.0163 0.0344 1.0000 Uiso
H51 H -0.1086 0.5154 0.1292 0.0446 1.0000 Uiso
H61 H -0.3380 0.5464 0.0687 0.0507 1.0000 Uiso
H71 H -0.4048 0.4829 -0.0278 0.0517 1.0000 Uiso
H91 H 0.0686 0.2573 -0.0794 0.0431 1.0000 Uiso
H101 H -0.1578 0.2834 -0.1444 0.0523 1.0000 Uiso
H111 H -0.3329 0.3786 -0.1147 0.0501 1.0000 Uiso
H161 H -0.3090 0.3496 0.2676 0.0437 1.0000 Uiso
H181 H 0.0739 0.4598 0.3372 0.0451 1.0000 Uiso
H201 H -0.3313 0.2940 0.1691 0.0418 1.0000 Uiso
H202 H -0.2328 0.3370 0.1167 0.0418 1.0000 Uiso
H203 H -0.1820 0.2514 0.1455 0.0418 1.0000 Uiso
H211 H -0.1295 0.4580 0.4002 0.0762 1.0000 Uiso
H212 H -0.2889 0.4639 0.3590 0.0762 1.0000 Uiso
H213 H -0.2376 0.3811 0.3928 0.0762 1.0000 Uiso
H221 H 0.2792 0.4708 0.2810 0.0547 1.0000 Uiso
H222 H 0.2450 0.4753 0.2041 0.0547 1.0000 Uiso
H223 H 0.3160 0.3955 0.2366 0.0547 1.0000 Uiso
H251 H 0.1084 0.0350 -0.0261 0.0458 1.0000 Uiso
H271 H 0.5171 0.1396 -0.0380 0.0482 1.0000 Uiso
H291 H -0.0786 0.0913 0.0285 0.0466 1.0000 Uiso
H292 H -0.0793 0.1872 0.0281 0.0466 1.0000 Uiso
H293 H -0.0225 0.1397 0.0924 0.0466 1.0000 Uiso
H301 H 0.2873 -0.0277 -0.0844 0.0629 1.0000 Uiso
H302 H 0.3961 0.0323 -0.1203 0.0629 1.0000 Uiso
H303 H 0.4591 -0.0149 -0.0567 0.0629 1.0000 Uiso
H311 H 0.5775 0.2576 0.0105 0.0488 1.0000 Uiso
H312 H 0.4385 0.3185 0.0152 0.0488 1.0000 Uiso
H313 H 0.5041 0.2715 0.0784 0.0488 1.0000 Uiso
H341 H 0.4683 0.2987 0.3129 0.0544 1.0000 Uiso
H342 H 0.5318 0.2098 0.3041 0.0544 1.0000 Uiso
H351 H 0.3751 0.1866 0.3775 0.0583 1.0000 Uiso
H352 H 0.2643 0.2582 0.3541 0.0583 1.0000 Uiso
H381 H 0.4806 0.0850 0.3009 0.0566 1.0000 Uiso
H382 H 0.4227 0.0093 0.2586 0.0566 1.0000 Uiso
H391 H 0.5865 0.1116 0.2118 0.0587 1.0000 Uiso
H392 H 0.4555 0.0683 0.1675 0.0587 1.0000 Uiso

loop_
_atom_site_aniso_label
_atom_site_aniso_U_11
_atom_site_aniso_U_22
_atom_site_aniso_U_33
_atom_site_aniso_U_23
_atom_site_aniso_U_13
_atom_site_aniso_U_12
Rh1 0.02412(14) 0.02597(14) 0.02282(13) 0.00261(15) 0.00288(9) -0.00025(15)
Cl1 0.0298(5) 0.0409(6) 0.0436(6) 0.0099(5) 0.0038(4) -0.0064(4)
C1 0.0171(17) 0.030(2) 0.0256(18) 0.0009(15) -0.0020(14) -0.0046(15)
N1 0.0318(18) 0.0258(16) 0.0212(15) 0.0039(13) 0.0008(13) -0.0030(14)
C2 0.032(2) 0.0254(19) 0.0269(19) 0.0004(16) 0.0023(16) -0.0028(16)
C3 0.030(2) 0.0270(19) 0.0288(19) 0.0025(16) 0.0057(16) -0.0046(16)
N2 0.0333(18) 0.0303(18) 0.0236(16) 0.0076(14) 0.0014(13) -0.0029(14)
C4 0.037(2) 0.029(2) 0.0274(19) 0.0025(16) 0.0075(16) -0.0007(17)
C5 0.048(3) 0.027(2) 0.037(2) 0.0023(17) 0.0066(19) 0.0058(19)
C6 0.045(3) 0.038(2) 0.044(3) 0.011(2) 0.014(2) 0.013(2)
C7 0.032(2) 0.039(3) 0.058(3) 0.012(2) 0.002(2) 0.0063(19)
C8 0.032(2) 0.032(2) 0.0268(19) 0.0040(16) 0.0045(16) -0.0010(17)
C9 0.044(2) 0.038(3) 0.0262(19) -0.0003(17) 0.0037(17) 0.0038(19)
C10 0.048(3) 0.050(3) 0.032(2) -0.003(2) -0.0048(18) -0.004(3)
C11 0.040(3) 0.051(3) 0.034(2) 0.005(2) -0.0042(19) -0.004(2)
C12 0.031(2) 0.040(2) 0.035(2) 0.0103(18) 0.0060(17) -0.0031(18)
C13 0.032(2) 0.0248(19) 0.032(2) 0.0064(16) 0.0044(16) -0.0010(16)
C14 0.030(2) 0.0219(18) 0.0292(19) 0.0036(15) -0.0020(16) -0.0003(15)
C15 0.030(2) 0.0269(19) 0.031(2) 0.0048(16) -0.0008(16) -0.0015(17)
C16 0.030(2) 0.040(2) 0.040(2) 0.0074(19) 0.0016(18) -0.0032(18)
C17 0.045(3) 0.049(3) 0.035(2) 0.003(2) 0.006(2) 0.008(2)
C18 0.041(2) 0.037(2) 0.035(2) -0.0067(19) -0.0041(18) 0.0027(19)
C19 0.028(2) 0.029(2) 0.034(2) -0.0039(16) -0.0021(16) 0.0021(16)
C20 0.028(2) 0.035(2) 0.041(2) 0.0039(19) -0.0051(16) -0.0046(18)
C21 0.061(3) 0.090(5) 0.039(3) -0.008(3) 0.013(2) 0.008(3)
C22 0.032(2) 0.053(3) 0.051(3) -0.022(2) 0.000(2) -0.007(2)
C23 0.032(2) 0.032(2) 0.0233(17) 0.0010(16) 0.0017(14) 0.0053(17)
C24 0.036(2) 0.033(2) 0.029(2) 0.0043(17) 0.0030(17) -0.0006(18)
C25 0.048(3) 0.034(2) 0.032(2) -0.0031(18) 0.0019(19) 0.000(2)
C26 0.046(3) 0.044(3) 0.027(2) -0.0002(19) 0.0038(18) 0.011(2)
C27 0.037(2) 0.055(3) 0.028(2) 0.006(2) 0.0041(18) 0.015(2)
C28 0.0257(19) 0.041(3) 0.0270(18) 0.0071(17) -0.0005(15) 0.0025(17)
C29 0.036(2) 0.038(2) 0.042(2) -0.0076(19) 0.0051(19) -0.0105(19)
C30 0.058(3) 0.059(3) 0.041(3) -0.008(2) 0.000(2) 0.016(3)
C31 0.032(2) 0.055(3) 0.035(2) 0.004(2) 0.0025(18) -0.004(2)
C32 0.0265(19) 0.050(3) 0.0285(19) 0.006(2) 0.0028(15) 0.001(2)
C33 0.029(2) 0.040(2) 0.029(2) 0.0069(18) -0.0027(16) -0.0039(18)
C34 0.055(3) 0.050(3) 0.031(2) 0.004(2) -0.007(2) -0.013(2)
C35 0.055(3) 0.062(3) 0.029(2) -0.002(2) 0.001(2) -0.016(2)
C36 0.041(2) 0.043(2) 0.0215(18) 0.0061(17) 0.0038(17) -0.006(2)
C37 0.037(2) 0.036(2) 0.031(2) 0.0143(18) -0.0001(18) -0.001(2)
C38 0.044(3) 0.040(3) 0.058(3) 0.011(2) -0.001(2) 0.008(2)
C39 0.044(3) 0.057(3) 0.046(3) 0.001(2) 0.008(2) 0.011(2)

loop_
_atom_type_symbol
_atom_type_scat_dispersion_real
_atom_type_scat_dispersion_imag
_atom_type_scat_Cromer_Mann_a1
_atom_type_scat_Cromer_Mann_b1
_atom_type_scat_Cromer_Mann_a2
_atom_type_scat_Cromer_Mann_b2
_atom_type_scat_Cromer_Mann_a3
_atom_type_scat_Cromer_Mann_b3
_atom_type_scat_Cromer_Mann_a4
_atom_type_scat_Cromer_Mann_b4
_atom_type_scat_Cromer_Mann_c
_atom_type_scat_source
'C ' 0.0033 0.0016 2.3100 20.8439 1.0200 10.2075 1.5886 0.5687 0.8650 51.6512 0.2156 International_Tables_Vol_IV_Table_2.2B
'H ' 0.0000 0.0000 0.4930 10.5109 0.3229 26.1257 0.1402 3.1424 0.0408 57.7998 0.0030 International_Tables_Vol_IV_Table_2.2B
'Cl ' 0.1484 0.1585 11.4604 0.0104 7.1964 1.1662 6.2556 18.5194 1.6455 47.7784 -9.5574 International_Tables_Vol_IV_Table_2.2B
'N ' 0.0061 0.0033 12.2126 0.0057 3.1322 9.8933 2.0125 28.9975 1.1663 0.5826 -11.5290 International_Tables_Vol_IV_Table_2.2B
'Rh ' -1.1178 0.9187 19.2957 0.7515 14.3501 8.2176 4.7343 25.8749 1.2892 98.6062 5.3280 International_Tables_Vol_IV_Table_2.2B

loop_
_geom_angle_atom_site_label_1
_geom_angle_site_symmetry_1
_geom_angle_atom_site_label_2
_geom_angle_site_symmetry_2
_geom_angle_atom_site_label_3
_geom_angle_site_symmetry_3
_geom_angle
_geom_angle_publ_flag
Cl1 . Rh1 . C1 . 96.84(10) yes
Cl1 . Rh1 . C32 . 155.29(14) yes
C1 . Rh1 . C32 . 91.18(16) yes
Cl1 . Rh1 . C33 . 164.16(12) yes
C1 . Rh1 . C33 . 88.55(15) yes
C32 . Rh1 . C33 . 38.45(17) yes
Cl1 . Rh1 . C36 . 87.18(12) yes
C1 . Rh1 . C36 . 154.06(16) yes
C32 . Rh1 . C36 . 95.76(16) yes
C33 . Rh1 . C36 . 81.64(15) yes
Cl1 . Rh1 . C37 . 88.12(12) yes
C1 . Rh1 . C37 . 168.41(16) yes
C32 . Rh1 . C37 . 80.21(17) yes
C33 . Rh1 . C37 . 89.43(17) yes
C36 . Rh1 . C37 . 36.21(17) yes
Rh1 . C1 . N1 . 122.2(3) yes
Rh1 . C1 . N2 . 129.2(3) yes
N1 . C1 . N2 . 107.6(3) yes
C1 . N1 . C2 . 114.0(3) yes
C1 . N1 . C14 . 125.0(3) yes
C2 . N1 . C14 . 121.0(3) yes
N1 . C2 . C3 . 101.4(3) yes
N1 . C2 . C4 . 114.8(3) yes
C3 . C2 . C4 . 105.3(3) yes
N1 . C2 . H21 . 110.108 no
C3 . C2 . H21 . 118.948 no
C4 . C2 . H21 . 106.495 no
C2 . C3 . N2 . 102.5(3) yes
C2 . C3 . C8 . 104.7(3) yes
N2 . C3 . C8 . 116.1(3) yes
C2 . C3 . H31 . 119.216 no
N2 . C3 . H31 . 108.461 no
C8 . C3 . H31 . 106.340 no
C1 . N2 . C3 . 113.5(3) yes
C1 . N2 . C23 . 128.2(3) yes
C3 . N2 . C23 . 117.5(3) yes
C2 . C4 . C5 . 131.8(4) yes
C2 . C4 . C13 . 108.2(3) yes
C5 . C4 . C13 . 119.9(4) yes
C4 . C5 . C6 . 118.2(4) yes
C4 . C5 . H51 . 120.920 no
C6 . C5 . H51 . 120.920 no
C5 . C6 . C7 . 121.8(4) yes
C5 . C6 . H61 . 119.099 no
C7 . C6 . H61 . 119.099 no
C6 . C7 . C12 . 121.6(4) yes
C6 . C7 . H71 . 119.188 no
C12 . C7 . H71 . 119.188 no
C3 . C8 . C9 . 132.7(4) yes
C3 . C8 . C13 . 107.8(3) yes
C9 . C8 . C13 . 119.4(4) yes
C8 . C9 . C10 . 118.1(4) yes
C8 . C9 . H91 . 120.930 no
C10 . C9 . H91 . 120.929 no
C9 . C10 . C11 . 122.3(4) yes
C9 . C10 . H101 . 118.873 no
C11 . C10 . H101 . 118.874 no
C10 . C11 . C12 . 120.1(4) yes
C10 . C11 . H111 . 119.946 no
C12 . C11 . H111 . 119.946 no
C7 . C12 . C11 . 128.1(4) yes
C7 . C12 . C13 . 115.5(4) yes
C11 . C12 . C13 . 116.4(4) yes
C4 . C13 . C8 . 113.3(4) yes
C4 . C13 . C12 . 122.9(4) yes
C8 . C13 . C12 . 123.7(4) yes
N1 . C14 . C15 . 118.9(3) yes
N1 . C14 . C19 . 120.0(3) yes
C15 . C14 . C19 . 121.0(4) yes
C14 . C15 . C16 . 117.9(4) yes
C14 . C15 . C20 . 122.6(4) yes
C16 . C15 . C20 . 119.4(4) yes
C15 . C16 . C17 . 122.6(4) yes
C15 . C16 . H161 . 118.707 no
C17 . C16 . H161 . 118.707 no
C16 . C17 . C18 . 117.9(4) yes
C16 . C17 . C21 . 121.7(5) yes
C18 . C17 . C21 . 120.3(5) yes
C17 . C18 . C19 . 121.9(4) yes
C17 . C18 . H181 . 119.031 no
C19 . C18 . H181 . 119.031 no
C14 . C19 . C18 . 118.5(4) yes
C14 . C19 . C22 . 123.0(4) yes
C18 . C19 . C22 . 118.5(4) yes
C15 . C20 . H201 . 109.467 no
C15 . C20 . H202 . 109.467 no
H201 . C20 . H202 . 109.476 no
C15 . C20 . H203 . 109.467 no
H201 . C20 . H203 . 109.476 no
H202 . C20 . H203 . 109.476 no
C17 . C21 . H211 . 109.467 no
C17 . C21 . H212 . 109.467 no
H211 . C21 . H212 . 109.476 no
C17 . C21 . H213 . 109.467 no
H211 . C21 . H213 . 109.476 no
H212 . C21 . H213 . 109.476 no
C19 . C22 . H221 . 109.467 no
C19 . C22 . H222 . 109.466 no
H221 . C22 . H222 . 109.476 no
C19 . C22 . H223 . 109.467 no
H221 . C22 . H223 . 109.476 no
H222 . C22 . H223 . 109.476 no
N2 . C23 . C24 . 119.1(3) yes
N2 . C23 . C28 . 119.3(4) yes
C24 . C23 . C28 . 121.3(4) yes
C23 . C24 . C25 . 117.5(4) yes
C23 . C24 . C29 . 122.3(4) yes
C25 . C24 . C29 . 120.1(4) yes
C24 . C25 . C26 . 122.3(4) yes
C24 . C25 . H251 . 118.838 no
C26 . C25 . H251 . 118.838 no
C25 . C26 . C27 . 118.1(4) yes
C25 . C26 . C30 . 121.0(4) yes
C27 . C26 . C30 . 120.9(4) yes
C26 . C27 . C28 . 122.3(4) yes
C26 . C27 . H271 . 118.849 no
C28 . C27 . H271 . 118.849 no
C23 . C28 . C27 . 118.4(4) yes
C23 . C28 . C31 . 121.9(4) yes
C27 . C28 . C31 . 119.7(4) yes
C24 . C29 . H291 . 109.467 no
C24 . C29 . H292 . 109.467 no
H291 . C29 . H292 . 109.476 no
C24 . C29 . H293 . 109.467 no
H291 . C29 . H293 . 109.476 no
H292 . C29 . H293 . 109.476 no
C26 . C30 . H301 . 109.467 no
C26 . C30 . H302 . 109.467 no
H301 . C30 . H302 . 109.476 no
C26 . C30 . H303 . 109.467 no
H301 . C30 . H303 . 109.476 no
H302 . C30 . H303 . 109.476 no
C28 . C31 . H311 . 109.467 no
C28 . C31 . H312 . 109.466 no
H311 . C31 . H312 . 109.476 no
C28 . C31 . H313 . 109.467 no
H311 . C31 . H313 . 109.476 no
H312 . C31 . H313 . 109.476 no
Rh1 . C32 . C33 . 71.5(2) yes
Rh1 . C32 . C39 . 111.9(3) yes
C33 . C32 . C39 . 126.8(4) yes
Rh1 . C32 . H1 . 105(3) no
C33 . C32 . H1 . 115(3) no
C39 . C32 . H1 . 114(3) no
Rh1 . C33 . C32 . 70.1(2) yes
Rh1 . C33 . C34 . 113.8(3) yes
C32 . C33 . C34 . 123.0(4) yes
Rh1 . C33 . H2 . 107(3) no
C32 . C33 . H2 . 116(3) no
C34 . C33 . H2 . 116(3) no
C33 . C34 . C35 . 112.4(4) yes
C33 . C34 . H341 . 108.740 no
C35 . C34 . H341 . 108.740 no
C33 . C34 . H342 . 108.740 no
C35 . C34 . H342 . 108.740 no
H341 . C34 . H342 . 109.467 no
C34 . C35 . C36 . 114.8(4) yes
C34 . C35 . H351 . 108.124 no
C36 . C35 . H351 . 108.124 no
C34 . C35 . H352 . 108.124 no
C36 . C35 . H352 . 108.124 no
H351 . C35 . H352 . 109.467 no
Rh1 . C36 . C35 . 107.6(3) yes
Rh1 . C36 . C37 . 73.1(2) yes
C35 . C36 . C37 . 125.8(4) yes
Rh1 . C36 . H3 . 98(3) no
C35 . C36 . H3 . 115(3) no
C37 . C36 . H3 . 119(3) no
Rh1 . C37 . C36 . 70.7(2) yes
Rh1 . C37 . C38 . 112.3(3) yes
C36 . C37 . C38 . 123.7(4) yes
Rh1 . C37 . H4 . 101(3) no
C36 . C37 . H4 . 115(3) no
C38 . C37 . H4 . 119(3) no
C37 . C38 . C39 . 111.9(4) yes
C37 . C38 . H381 . 108.863 no
C39 . C38 . H381 . 108.862 no
C37 . C38 . H382 . 108.862 no
C39 . C38 . H382 . 108.862 no
H381 . C38 . H382 . 109.467 no
C32 . C39 . C38 . 113.9(4) yes
C32 . C39 . H391 . 108.347 no
C38 . C39 . H391 . 108.347 no
C32 . C39 . H392 . 108.347 no
C38 . C39 . H392 . 108.347 no
H391 . C39 . H392 . 109.467 no

loop_
_geom_bond_atom_site_label_1
_geom_bond_site_symmetry_1
_geom_bond_atom_site_label_2
_geom_bond_site_symmetry_2
_geom_bond_distance
_geom_bond_publ_flag
Rh1 . Cl1 . 2.3836(11) yes
Rh1 . C1 . 2.042(4) yes
Rh1 . C32 . 2.102(4) yes
Rh1 . C33 . 2.120(4) yes
Rh1 . C36 . 2.189(4) yes
Rh1 . C37 . 2.220(4) yes
C1 . N1 . 1.342(5) yes
C1 . N2 . 1.362(5) yes
N1 . C2 . 1.495(5) yes
N1 . C14 . 1.438(5) yes
C2 . C3 . 1.555(5) yes
C2 . C4 . 1.498(6) yes
C2 . H21 . 1.000 no
C3 . N2 . 1.478(5) yes
C3 . C8 . 1.520(6) yes
C3 . H31 . 1.000 no
N2 . C23 . 1.438(5) yes
C4 . C5 . 1.372(6) yes
C4 . C13 . 1.408(6) yes
C5 . C6 . 1.417(6) yes
C5 . H51 . 1.000 no
C6 . C7 . 1.375(7) yes
C6 . H61 . 1.000 no
C7 . C12 . 1.412(6) yes
C7 . H71 . 1.000 no
C8 . C9 . 1.376(6) yes
C8 . C13 . 1.399(6) yes
C9 . C10 . 1.428(6) yes
C9 . H91 . 1.000 no
C10 . C11 . 1.391(7) yes
C10 . H101 . 1.000 no
C11 . C12 . 1.409(6) yes
C11 . H111 . 1.000 no
C12 . C13 . 1.415(6) yes
C14 . C15 . 1.404(5) yes
C14 . C19 . 1.406(5) yes
C15 . C16 . 1.387(6) yes
C15 . C20 . 1.500(6) yes
C16 . C17 . 1.387(6) yes
C16 . H161 . 1.000 no
C17 . C18 . 1.396(7) yes
C17 . C21 . 1.511(6) yes
C18 . C19 . 1.382(6) yes
C18 . H181 . 1.000 no
C19 . C22 . 1.516(6) yes
C20 . H201 . 1.000 no
C20 . H202 . 1.000 no
C20 . H203 . 1.000 no
C21 . H211 . 1.000 no
C21 . H212 . 1.000 no
C21 . H213 . 1.000 no
C22 . H221 . 1.000 no
C22 . H222 . 1.000 no
C22 . H223 . 1.000 no
C23 . C24 . 1.407(6) yes
C23 . C28 . 1.402(5) yes
C24 . C25 . 1.394(6) yes
C24 . C29 . 1.498(6) yes
C25 . C26 . 1.400(6) yes
C25 . H251 . 1.000 no
C26 . C27 . 1.378(7) yes
C26 . C30 . 1.505(6) yes
C27 . C28 . 1.389(6) yes
C27 . H271 . 1.000 no
C28 . C31 . 1.517(6) yes
C29 . H291 . 1.000 no
C29 . H292 . 1.000 no
C29 . H293 . 1.000 no
C30 . H301 . 1.000 no
C30 . H302 . 1.000 no
C30 . H303 . 1.000 no
C31 . H311 . 1.000 no
C31 . H312 . 1.000 no
C31 . H313 . 1.000 no
C32 . C33 . 1.390(6) yes
C32 . C39 . 1.511(7) yes
C32 . H1 . 0.93(4) no
C33 . C34 . 1.527(6) yes
C33 . H2 . 1.01(4) no
C34 . C35 . 1.507(7) yes
C34 . H341 . 1.000 no
C34 . H342 . 1.000 no
C35 . C36 . 1.520(6) yes
C35 . H351 . 1.000 no
C35 . H352 . 1.000 no
C36 . C37 . 1.370(6) yes
C36 . H3 . 1.05(4) no
C37 . C38 . 1.514(6) yes
C37 . H4 . 0.89(4) no
C38 . C39 . 1.510(7) yes
C38 . H381 . 1.000 no
C38 . H382 . 1.000 no
C39 . H391 . 1.000 no
C39 . H392 . 1.000 no
